data_2016736
loop_
_publ_author_name
'Hachu\/la, Barbara'
'Jab\/lo\'nska, Magdalena'
'Nowak, Maria'
'Kusz, Joachim'

_publ_section_title
;
 Redetermination of <i>trans</i>-\b-hydromuconic acid
;
_journal_coeditor_code SK3251
_journal_issue 8
_journal_name_full 'Acta Crystallographica Section C'
_journal_page_first o459
_journal_page_last o462
_journal_paper_doi 10.1107/S010827010802221X
_journal_volume 64
_journal_year 2008
_chemical_formula_iupac 'C6 H8 O4'
_chemical_formula_moiety 'C6 H8 O4'
_chemical_formula_sum 'C6 H8 O4'
_chemical_formula_weight 144.12
_chemical_melting_point_gt 468
_chemical_melting_point_lt 469
_chemical_name_common '<i>trans-\b</i>-hydromuconic acid'
_chemical_name_systematic
;
<i>trans</i>-hex-3-enedioic acid
;
_space_group_IT_number 14
_symmetry_cell_setting monoclinic
_symmetry_space_group_name_Hall '-P 2yn'
_symmetry_space_group_name_H-M 'P 1 21/n 1'
_atom_sites_solution_hydrogens geom
_atom_sites_solution_primary direct
_atom_sites_solution_secondary difmap
_audit_creation_method SHELXL97
_cell_angle_alpha 90.00
_cell_angle_beta 106.01(3)
_cell_angle_gamma 90.00
_cell_formula_units_Z 2
_cell_length_a 7.781(2)
_cell_length_b 4.6650(10)
_cell_length_c 9.516(2)
_cell_measurement_reflns_used 1001
_cell_measurement_temperature 298(2)
_cell_measurement_theta_max 32.7442
_cell_measurement_theta_min 2.2991
_cell_volume 332.02(14)
_computing_cell_refinement 'CrysAlis RED (Oxford Diffraction, 2006)'
_computing_data_collection 'CrysAlis CCD (Oxford Diffraction, 2006)'
_computing_data_reduction 'CrysAlis RED (Oxford Diffraction, 2006)'
_computing_molecular_graphics
;
<i>ORTEP-3</i> (Farrugia, 1997) and <i>Mercury</i> (Macrae <i>et
al.</i>, 2006)
;
_computing_publication_material '<i>publCIF</i> (Westrip, 2008)'
_computing_structure_refinement 'SHELXL97 (Sheldrick, 2008)'
_computing_structure_solution 'SHELXS97 (Sheldrick, 2008)'
_diffrn_ambient_temperature 298(2)
_diffrn_detector_area_resol_mean 16.0328
_diffrn_measured_fraction_theta_full 0.986
_diffrn_measured_fraction_theta_max 0.986
_diffrn_measurement_device_type 'Oxford Diffraction KM-4 diffractometer with a Sapphire3 CCD detector'
_diffrn_measurement_method \w
_diffrn_radiation_monochromator graphite
_diffrn_radiation_source 'fine-focus sealed tube'
_diffrn_radiation_type MoK\a
_diffrn_radiation_wavelength 0.71073
_diffrn_reflns_av_R_equivalents 0.0149
_diffrn_reflns_av_sigmaI/netI 0.0179
_diffrn_reflns_limit_h_max 9
_diffrn_reflns_limit_h_min -9
_diffrn_reflns_limit_k_max 5
_diffrn_reflns_limit_k_min -2
_diffrn_reflns_limit_l_max 11
_diffrn_reflns_limit_l_min -10
_diffrn_reflns_number 1971
_diffrn_reflns_theta_full 24.97
_diffrn_reflns_theta_max 24.97
_diffrn_reflns_theta_min 3.01
_exptl_absorpt_coefficient_mu 0.123
_exptl_absorpt_correction_type none
_exptl_crystal_colour colourless
_exptl_crystal_density_diffrn 1.442
_exptl_crystal_density_method 'not measured'
_exptl_crystal_description block
_exptl_crystal_F_000 152
_exptl_crystal_size_max 0.28
_exptl_crystal_size_mid 0.14
_exptl_crystal_size_min 0.08
_refine_diff_density_max 0.131
_refine_diff_density_min -0.187
_refine_ls_extinction_method none
_refine_ls_goodness_of_fit_ref 1.001
_refine_ls_hydrogen_treatment mixed
_refine_ls_matrix_type full
_refine_ls_number_parameters 50
_refine_ls_number_reflns 582
_refine_ls_number_restraints 0
_refine_ls_restrained_S_all 1.001
_refine_ls_R_factor_all 0.0485
_refine_ls_R_factor_gt 0.0358
_refine_ls_shift/su_max 0.000
_refine_ls_shift/su_mean 0.000
_refine_ls_structure_factor_coef Fsqd
_refine_ls_weighting_details 'calc w=1/[\s^2^(Fo^2^)+(0.0781P)^2^] where P=(Fo^2^+2Fc^2^)/3'
_refine_ls_weighting_scheme calc
_refine_ls_wR_factor_gt 0.1036
_refine_ls_wR_factor_ref 0.1077
_reflns_number_gt 441
_reflns_number_total 582
_reflns_threshold_expression I>2\s(I)
_cod_data_source_file sk3251.cif
_cod_data_source_block I
_cod_original_cell_volume 332.01(13)
_cod_original_sg_symbol_H-M 'P 21/n'
_cod_database_code 2016736
_cod_database_fobs_code 2016736

loop_
_symmetry_equiv_pos_as_xyz
'x, y, z'
'-x+1/2, y+1/2, -z+1/2'
'-x, -y, -z'
'x-1/2, -y-1/2, z-1/2'

loop_
_atom_site_type_symbol
_atom_site_label
_atom_site_fract_x
_atom_site_fract_y
_atom_site_fract_z
_atom_site_U_iso_or_equiv
_atom_site_adp_type
_atom_site_calc_flag
_atom_site_refinement_flags
_atom_site_occupancy
O O1 -0.11364(17) -0.2780(3) 0.37552(12) 0.0595(5) Uani d . 1
O O2 0.07307(18) 0.0674(3) 0.35662(12) 0.0611(5) Uani d . 1
C C1 -0.0212(2) -0.1339(3) 0.30437(16) 0.0415(5) Uani d . 1
C C2 -0.0421(2) -0.2406(3) 0.15266(15) 0.0488(5) Uani d . 1
H H2A 0.0099 -0.4306 0.1581 0.059 Uiso calc R 1
H H2B -0.1687 -0.2580 0.1034 0.059 Uiso calc R 1
C C3 0.0417(2) -0.0552(3) 0.06327(16) 0.0421(5) Uani d . 1
H H3 0.1629 -0.0146 0.1002 0.050 Uiso calc R 1
H H1O -0.089(3) -0.196(4) 0.478(3) 0.098(7) Uiso d . 1

loop_
_atom_site_aniso_label
_atom_site_aniso_U_11
_atom_site_aniso_U_22
_atom_site_aniso_U_33
_atom_site_aniso_U_12
_atom_site_aniso_U_13
_atom_site_aniso_U_23
O1 0.0887(11) 0.0599(8) 0.0372(7) -0.0185(7) 0.0294(7) -0.0047(6)
O2 0.0806(10) 0.0705(9) 0.0374(7) -0.0241(7) 0.0248(7) -0.0112(6)
C1 0.0539(10) 0.0386(8) 0.0343(9) 0.0033(8) 0.0162(8) 0.0024(7)
C2 0.0746(13) 0.0422(9) 0.0329(10) -0.0017(8) 0.0202(9) -0.0031(6)
C3 0.0499(10) 0.0473(9) 0.0311(8) 0.0014(7) 0.0149(7) -0.0058(6)

loop_
_atom_type_symbol
_atom_type_description
_atom_type_scat_dispersion_real
_atom_type_scat_dispersion_imag
_atom_type_scat_source
C C 0.0033 0.0000 'International Tables Vol C Tables 4.2.6.8 and 6.1.1.4'
H H 0.0000 0.0000 'International Tables Vol C Tables 4.2.6.8 and 6.1.1.4'
O O 0.0106 0.0000 'International Tables Vol C Tables 4.2.6.8 and 6.1.1.4'

loop_
_geom_angle_atom_site_label_1
_geom_angle_atom_site_label_2
_geom_angle_atom_site_label_3
_geom_angle_site_symmetry_1
_geom_angle
_geom_angle_publ_flag
C1 O1 H1O . 108.8(13) ?
O2 C1 O1 . 123.08(14) ?
O2 C1 C2 . 123.20(14) y
O1 C1 C2 . 113.72(14) y
C3 C2 C1 . 114.34(13) ?
C3 C2 H2A . 108.7 ?
C1 C2 H2A . 108.7 ?
C3 C2 H2B . 108.7 ?
C1 C2 H2B . 108.7 ?
H2A C2 H2B . 107.6 ?
C3 C3 C2 3 124.9(2) ?
C3 C3 H3 3 117.5 ?
C2 C3 H3 . 117.5 ?

loop_
_geom_bond_atom_site_label_1
_geom_bond_atom_site_label_2
_geom_bond_site_symmetry_2
_geom_bond_distance
_geom_bond_publ_flag
O1 C1 . 1.3022(18) y
O1 H1O . 1.02(2) ?
O2 C1 . 1.2109(19) y
C1 C2 . 1.493(2) y
C2 C3 . 1.484(2) y
C2 H2A . 0.9700 ?
C2 H2B . 0.9700 ?
C3 C3 3 1.306(3) y
C3 H3 . 0.9300 ?

loop_
_geom_hbond_atom_site_label_D
_geom_hbond_atom_site_label_H
_geom_hbond_atom_site_label_A
_geom_hbond_site_symmetry_A
_geom_hbond_distance_DH
_geom_hbond_distance_HA
_geom_hbond_distance_DA
_geom_hbond_angle_DHA
O1 H1O O2 3_556 1.02(2) 1.66(2) 2.6680(16) 174(2)

loop_
_geom_torsion_atom_site_label_1
_geom_torsion_atom_site_label_2
_geom_torsion_atom_site_label_3
_geom_torsion_atom_site_label_4
_geom_torsion_site_symmetry_4
_geom_torsion
_geom_torsion_publ_flag
O2 C1 C2 C3 . -8.2(2) y
O1 C1 C2 C3 . 171.94(14) y
C1 C2 C3 C3 3 -124.0(2) y
